data_7710531
loop_
_publ_author_name
'Dankert, Fabian'
'Fischer, Malte'
'Hering-Junghans, Christian'

_publ_section_title
;
 Modulating the reactivity of phosphanylidenephosphoranes towards water
 with Lewis acids
;
_journal_name_full 'Dalton Transactions'
_journal_paper_doi 10.1039/D2DT01575G
_journal_year 2022
_chemical_formula_moiety 'Cl4 Ga, C27 H35 P2'
_chemical_formula_sum 'C27 H35 Cl4 Ga P2'
_chemical_formula_weight 633.01
_space_group_crystal_system monoclinic
_space_group_IT_number 14
_space_group_name_Hall '-P 2yn'
_space_group_name_H-M_alt 'P 1 21/n 1'
_atom_sites_solution_hydrogens mixed
_atom_sites_solution_primary dual
_audit_creation_date 2022-03-07
_audit_creation_method
;
Olex2 1.3
(compiled 2020.11.12 svn.r5f609507 for OlexSys, GUI svn.r6226)
;
_audit_update_record
;
2022-04-14 deposited with the CCDC.	2022-06-23 downloaded from the CCDC.
;
_cell_angle_alpha 90
_cell_angle_beta 91.478(4)
_cell_angle_gamma 90
_cell_formula_units_Z 4
_cell_length_a 8.2634(4)
_cell_length_b 13.3291(7)
_cell_length_c 28.2426(13)
_cell_measurement_reflns_used 29266
_cell_measurement_temperature 150
_cell_measurement_theta_max 28.23
_cell_measurement_theta_min 1.42
_cell_volume 3109.7(3)
_computing_cell_refinement
;
X-Area Recipe 1.37.0.0 (STOE, 2021)
;
_computing_data_collection
;
X-Area WinXpose 2.0.22.0 (STOE, 2016)
;
_computing_data_reduction
;
X-Area Integrate 2.5.1.0 (STOE, 2021)
X-Area LANA 2.6.2.0 (STOE, 2021)
;
_computing_molecular_graphics 'Olex2 1.3 (Dolomanov et al., 2009)'
_computing_publication_material
;
STOE & Cie GmbH, X-Area, software package for collecting single-crystal or
multi-domain crystal data on STOE area-detector diffractometers, for image 
processing, for the correction and scaling of reflection intensities and 
for outlier rejection, version 2.0, Darmstadt 2021
;
_computing_structure_refinement 'SHELXL 2018/3 (Sheldrick, 2015)'
_computing_structure_solution 'SHELXT 2014/4 (Sheldrick, 2014)'
_diffrn_ambient_temperature 150
_diffrn_detector 'image plate (34 cm diameter)'
_diffrn_detector_area_resol_mean 6.67
_diffrn_detector_type 'STOE Imaging Plate'
_diffrn_measured_fraction_theta_full 0.999
_diffrn_measured_fraction_theta_max 0.999
_diffrn_measurement_details
;
 360 frames, detector distance = 110 mm
;
_diffrn_measurement_device '2-circle diffractometer'
_diffrn_measurement_device_type 'STOE IPDS II'
_diffrn_measurement_method 'rotation method, \w scans'
_diffrn_radiation_collimation '0.5 mm diameter, monocapillary'
_diffrn_radiation_monochromator 'plane graphite'
_diffrn_radiation_polarisn_norm 0
_diffrn_radiation_probe x-ray
_diffrn_radiation_type 'Mo K\a'
_diffrn_radiation_wavelength 0.71073
_diffrn_reflns_av_R_equivalents 0.0278
_diffrn_reflns_av_unetI/netI 0.0202
_diffrn_reflns_Laue_measured_fraction_full 0.999
_diffrn_reflns_Laue_measured_fraction_max 0.999
_diffrn_reflns_limit_h_max 10
_diffrn_reflns_limit_h_min -10
_diffrn_reflns_limit_k_max 16
_diffrn_reflns_limit_k_min -16
_diffrn_reflns_limit_l_max 35
_diffrn_reflns_limit_l_min -35
_diffrn_reflns_number 42012
_diffrn_reflns_point_group_measured_fraction_full 0.999
_diffrn_reflns_point_group_measured_fraction_max 0.999
_diffrn_reflns_theta_full 25.242
_diffrn_reflns_theta_max 26.500
_diffrn_reflns_theta_min 1.442
_diffrn_source 'sealed X-ray tube, 12 x 0.4 mm long-fine focus'
_diffrn_source_current 30
_diffrn_source_power 1.500
_diffrn_source_voltage 50
_exptl_absorpt_coefficient_mu 1.346
_exptl_absorpt_correction_T_max 0.6082
_exptl_absorpt_correction_T_min 0.5652
_exptl_absorpt_correction_type multi-scan
_exptl_absorpt_process_details
;
STOE LANA, absorption correction by scaling of reflection intensities.
J. Koziskova, F. Hahn, J. Richter, J. Kozisek, "Comparison of different
absorption corrections on the model structure of tetrakis(\m~2~-acetato)-
diaqua-di-copper(II)", Acta Chimica Slovaca, vol. 9, no. 2, 2016, pp. 136 - 140.
Afterwards a spherical absorption correction was performed within STOE LANA.
;
_exptl_crystal_colour colourless
_exptl_crystal_colour_primary colourless
_exptl_crystal_density_diffrn 1.352
_exptl_crystal_density_method 'not measured'
_exptl_crystal_description plate
_exptl_crystal_F_000 1304
_exptl_crystal_size_max 0.23
_exptl_crystal_size_mid 0.21
_exptl_crystal_size_min 0.13
_exptl_crystal_size_rad 0.078
_refine_diff_density_max 0.734
_refine_diff_density_min -0.313
_refine_diff_density_rms 0.092
_refine_ls_extinction_method none
_refine_ls_goodness_of_fit_ref 1.164
_refine_ls_hydrogen_treatment mixed
_refine_ls_matrix_type full
_refine_ls_number_parameters 320
_refine_ls_number_reflns 6455
_refine_ls_number_restraints 0
_refine_ls_restrained_S_all 1.164
_refine_ls_R_factor_all 0.0596
_refine_ls_R_factor_gt 0.0483
_refine_ls_shift/su_max 0.002
_refine_ls_shift/su_mean 0.000
_refine_ls_structure_factor_coef Fsqd
_refine_ls_weighting_details 'w=1/[\s^2^(Fo^2^)+(0.0384P)^2^+9.6755P] where P=(Fo^2^+2Fc^2^)/3'
_refine_ls_weighting_scheme calc
_refine_ls_wR_factor_gt 0.1351
_refine_ls_wR_factor_ref 0.1378
_reflns_d_resolution_high 0.758
_reflns_d_resolution_low 14.117
_reflns_Friedel_coverage 0.000
_reflns_limit_h_max 10
_reflns_limit_h_min -10
_reflns_limit_k_max 17
_reflns_limit_k_min -17
_reflns_limit_l_max 37
_reflns_limit_l_min -37
_reflns_number_gt 5243
_reflns_number_total 6455
_reflns_threshold_expression I>4u(I)
_cod_data_source_file d2dt01575g2.cif
_cod_data_source_block ks1570_cmpd_12MesTer
_cod_database_code 7710531
_shelx_shelxl_version_number 2018/3
_shelx_space_group_comment
;
The symmetry employed for this shelxl refinement is uniquely defined
by the following loop, which should always be used as a source of
symmetry information in preference to the above space-group names.
They are only intended as comments.
;
_shelx_estimated_absorpt_t_max 0.844
_shelx_estimated_absorpt_t_min 0.747
_olex2_refinement_description
;
1. Fixed Uiso
 At 1.2 times of:
  All C(H) groups
 At 1.5 times of:
  All C(H,H,H) groups
2.a Aromatic/amide H refined with riding coordinates:
 C11(H11), C18(H18), C9(H9), C20(H20), C5(H5), C3(H3), C4(H4)
2.b Idealised Me refined as rotating group:
 C23(H23A,H23B,H23C), C27(H27A,H27B,H27C), C15(H15A,H15B,H15C), C26(H26A,H26B,
 H26C), C13(H13A,H13B,H13C), C25(H25A,H25B,H25C), C14(H14A,H14B,H14C), C22(H22A,
 H22B,H22C), C24(H24A,H24B,H24C)
;
_olex2_submission_special_instructions 'No special instructions were received'
_stoe_detector_distance '110.0 mm'
_stoe_detector_pixelsize_x '0.150 mm'
_stoe_detector_pixelsize_y '0.150 mm'
_stoe_detector_size_x '34.0 cm'
_stoe_detector_size_y '34.0 cm'
_stoe_evaluation_integration_a 12.0
_stoe_evaluation_integration_b 0.0
_stoe_evaluation_integration_ems 0.012
_stoe_evaluation_lana_bis_l_even_max -
_stoe_evaluation_lana_bis_l_odd_max -
_stoe_evaluation_lana_bos_l_even_max 4
_stoe_evaluation_lana_bos_l_odd_max 1
_stoe_evaluation_lana_completeness 98.6
_stoe_evaluation_lana_dxs_max_order -
_stoe_evaluation_lana_dys_max_order -
_stoe_evaluation_lana_fs_max_order 3
_stoe_evaluation_lana_max_2theta_available 56.1
_stoe_evaluation_lana_max_2theta_desired 56.1
_stoe_evaluation_lana_mean_redundancy 6.4
_stoe_evaluation_lana_number_refls_after_or 49318
_stoe_evaluation_lana_number_refls_outliers 4300
_stoe_evaluation_lana_number_refls_total 53618
_stoe_evaluation_lana_number_refls_unique 7763
_stoe_evaluation_lana_number_refls_written 49318
_stoe_evaluation_lana_or_c1 0.035
_stoe_evaluation_lana_or_c2 0
_stoe_evaluation_lana_or_c3 0
_stoe_evaluation_lana_or_c4 0.7
_stoe_evaluation_lana_point_group 2/m
_stoe_evaluation_lana_table
;
#----------------------------------------------------------------------------
2Theta           5.5   11.5   17.5   23.5   29.5   35.5   41.5   47.5   53.5
#----------------------------------------------------------------------------
<Resolution>    6.15   3.40   2.29   1.73   1.38   1.16   1.00   0.88   0.79
N(total)         241    896   2014   3520   5451   7511   9780  11964  12241
<Redundancy>     5.4    6.0    5.8    6.0    6.1    6.3    6.4    6.6    6.4
Complet. [%%]   100.0  100.0  100.0  100.0  100.0  100.1   99.9  100.0   94.5
<I/sigma>      306.6  186.9   91.6   70.6   31.6   17.1    9.6    4.4    1.8
R(int)         0.010  0.013  0.014  0.015  0.020  0.029  0.047  0.091  0.184
#----------------------------------------------------------------------------
;
_stoe_measurement_identifier ks1570
_stoe_measurement_max_exposure_per_frame '600.0 s'
_stoe_measurement_mean_exposure_per_frame '600.0 s'
_stoe_measurement_min_exposure_per_frame '600.0 s'
_stoe_measurement_total_exposure_time '60.0 h'
_stoe_measurement_total_frame_number 360
_stoe_measurement_total_run_number 2
_stoe_measurement_tube_power '1.5 kW'

loop_
_space_group_symop_operation_xyz
'x, y, z'
'-x+1/2, y+1/2, -z+1/2'
'-x, -y, -z'
'x-1/2, -y-1/2, z-1/2'

loop_
_atom_site_label
_atom_site_type_symbol
_atom_site_fract_x
_atom_site_fract_y
_atom_site_fract_z
_atom_site_U_iso_or_equiv
_atom_site_adp_type
_atom_site_occupancy
_atom_site_site_symmetry_order
_atom_site_calc_flag
_atom_site_refinement_flags_posn
_atom_site_refinement_flags_adp
_atom_site_refinement_flags_occupancy
_atom_site_disorder_assembly
_atom_site_disorder_group
Ga1 Ga 0.87852(6) 0.48980(4) 0.74585(2) 0.03530(14) Uani 1 1 d . . . . .
P1 P 0.14242(13) 0.29640(9) 0.61982(4) 0.0322(2) Uani 1 1 d . . . . .
Cl4 Cl 1.07355(15) 0.45715(9) 0.79683(4) 0.0450(3) Uani 1 1 d . . . . .
P2 P 0.31511(13) 0.27581(8) 0.67900(4) 0.0324(2) Uani 1 1 d . . . . .
Cl1 Cl 0.82119(16) 0.35215(10) 0.70816(5) 0.0554(3) Uani 1 1 d . . . . .
Cl2 Cl 0.66922(16) 0.54674(11) 0.78107(6) 0.0603(4) Uani 1 1 d . . . . .
Cl3 Cl 0.96662(17) 0.60045(12) 0.69647(5) 0.0644(4) Uani 1 1 d . . . . .
C8 C 0.5401(5) 0.4624(3) 0.59021(14) 0.0306(8) Uani 1 1 d . . . . .
C7 C 0.3798(5) 0.4490(3) 0.57351(14) 0.0299(8) Uani 1 1 d . . . . .
C2 C 0.2313(5) 0.1857(3) 0.53898(14) 0.0314(9) Uani 1 1 d . . . . .
C17 C 0.2433(5) 0.0157(3) 0.57649(14) 0.0309(8) Uani 1 1 d . . . . .
C1 C 0.2535(5) 0.2751(3) 0.56506(14) 0.0290(8) Uani 1 1 d . . . . .
C16 C 0.1491(5) 0.0953(3) 0.55886(14) 0.0293(8) Uani 1 1 d . . . . .
C12 C 0.2653(5) 0.5230(3) 0.58220(15) 0.0343(9) Uani 1 1 d . . . . .
C6 C 0.3394(5) 0.3566(3) 0.54546(15) 0.0327(9) Uani 1 1 d . . . . .
C21 C -0.0201(5) 0.0899(3) 0.55983(15) 0.0347(9) Uani 1 1 d . . . . .
C10 C 0.4647(5) 0.6165(3) 0.62883(15) 0.0350(9) Uani 1 1 d . . . . .
C11 C 0.3091(5) 0.6049(3) 0.61019(16) 0.0366(9) Uani 1 1 d . . . . .
H11 H 0.231651 0.653296 0.616599 0.044 Uiso 1 1 calc R U . . .
C18 C 0.1665(6) -0.0641(3) 0.59819(15) 0.0378(10) Uani 1 1 d . . . . .
H18 H 0.228823 -0.116728 0.610325 0.045 Uiso 1 1 calc R U . . .
C9 C 0.5800(5) 0.5449(3) 0.61776(15) 0.0344(9) Uani 1 1 d . . . . .
H9 H 0.685987 0.552667 0.629082 0.041 Uiso 1 1 calc R U . . .
C23 C 0.4244(5) 0.0121(4) 0.57210(17) 0.0406(10) Uani 1 1 d . . . . .
H23A H 0.450714 -0.017997 0.542393 0.061 Uiso 1 1 calc R U . . .
H23B H 0.470708 -0.026990 0.597579 0.061 Uiso 1 1 calc R U . . .
H23C H 0.467231 0.079013 0.573527 0.061 Uiso 1 1 calc R U . . .
C27 C 0.3687(6) 0.3952(4) 0.70380(16) 0.0437(11) Uani 1 1 d . . . . .
H27A H 0.272268 0.430269 0.712416 0.066 Uiso 1 1 calc R U . . .
H27B H 0.425427 0.433902 0.680841 0.066 Uiso 1 1 calc R U . . .
H27C H 0.436987 0.385615 0.731429 0.066 Uiso 1 1 calc R U . . .
C19 C -0.0009(6) -0.0677(4) 0.60229(17) 0.0429(11) Uani 1 1 d . . . . .
C20 C -0.0905(5) 0.0092(3) 0.58239(17) 0.0418(11) Uani 1 1 d . . . . .
H20 H -0.202654 0.006971 0.584139 0.050 Uiso 1 1 calc R U . . .
C5 C 0.3977(6) 0.3461(4) 0.49960(16) 0.0450(12) Uani 1 1 d . . . . .
H5 H 0.453050 0.399221 0.486064 0.054 Uiso 1 1 calc R U . . .
C3 C 0.2928(6) 0.1801(4) 0.49351(16) 0.0428(11) Uani 1 1 d . . . . .
H3 H 0.277837 0.121623 0.475962 0.051 Uiso 1 1 calc R U . . .
C15 C 0.0951(6) 0.5191(4) 0.56106(19) 0.0479(12) Uani 1 1 d . . . . .
H15A H 0.082827 0.569980 0.537170 0.072 Uiso 1 1 calc R U . . .
H15B H 0.018619 0.530534 0.585489 0.072 Uiso 1 1 calc R U . . .
H15C H 0.076123 0.454365 0.547116 0.072 Uiso 1 1 calc R U . . .
C26 C 0.4947(5) 0.2096(4) 0.66378(18) 0.0438(11) Uani 1 1 d . . . . .
H26A H 0.564255 0.202989 0.691355 0.066 Uiso 1 1 calc R U . . .
H26B H 0.550066 0.246092 0.639769 0.066 Uiso 1 1 calc R U . . .
H26C H 0.466186 0.144194 0.652036 0.066 Uiso 1 1 calc R U . . .
C13 C 0.6753(5) 0.3900(4) 0.57785(18) 0.0436(11) Uani 1 1 d . . . . .
H13A H 0.631717 0.323590 0.574214 0.065 Uiso 1 1 calc R U . . .
H13B H 0.756465 0.390127 0.602790 0.065 Uiso 1 1 calc R U . . .
H13C H 0.722875 0.410623 0.548768 0.065 Uiso 1 1 calc R U . . .
C25 C 0.2098(6) 0.2057(4) 0.72244(17) 0.0470(12) Uani 1 1 d . . . . .
H25A H 0.278236 0.197343 0.750141 0.070 Uiso 1 1 calc R U . . .
H25B H 0.181197 0.141078 0.709781 0.070 Uiso 1 1 calc R U . . .
H25C H 0.113352 0.241054 0.730740 0.070 Uiso 1 1 calc R U . . .
C4 C 0.3749(7) 0.2588(4) 0.47410(17) 0.0535(14) Uani 1 1 d . . . . .
H4 H 0.415143 0.253271 0.443756 0.064 Uiso 1 1 calc R U . . .
C14 C 0.5076(7) 0.7045(4) 0.66024(18) 0.0510(13) Uani 1 1 d . . . . .
H14A H 0.533179 0.761422 0.640990 0.077 Uiso 1 1 calc R U . . .
H14B H 0.599576 0.687701 0.680135 0.077 Uiso 1 1 calc R U . . .
H14C H 0.417336 0.720467 0.679605 0.077 Uiso 1 1 calc R U . . .
C22 C -0.1237(6) 0.1686(4) 0.5363(2) 0.0510(13) Uani 1 1 d . . . . .
H22A H -0.088782 0.233832 0.546813 0.077 Uiso 1 1 calc R U . . .
H22B H -0.234545 0.158560 0.544521 0.077 Uiso 1 1 calc R U . . .
H22C H -0.114147 0.163943 0.502598 0.077 Uiso 1 1 calc R U . . .
C24 C -0.0813(8) -0.1540(4) 0.6276(2) 0.0640(16) Uani 1 1 d . . . . .
H24A H -0.099908 -0.208282 0.605792 0.096 Uiso 1 1 calc R U . . .
H24B H -0.182672 -0.131988 0.639788 0.096 Uiso 1 1 calc R U . . .
H24C H -0.012050 -0.176478 0.653310 0.096 Uiso 1 1 calc R U . . .
H1 H 0.102(9) 0.215(6) 0.628(3) 0.10(2) Uiso 1 1 d . . . . .

loop_
_atom_site_aniso_label
_atom_site_aniso_U_11
_atom_site_aniso_U_22
_atom_site_aniso_U_33
_atom_site_aniso_U_23
_atom_site_aniso_U_13
_atom_site_aniso_U_12
Ga1 0.0363(3) 0.0317(3) 0.0379(3) 0.0011(2) -0.00073(19) -0.0015(2)
P1 0.0312(5) 0.0361(6) 0.0293(5) -0.0012(4) 0.0028(4) 0.0003(4)
Cl4 0.0548(7) 0.0390(6) 0.0408(6) 0.0022(5) -0.0102(5) 0.0053(5)
P2 0.0325(5) 0.0355(6) 0.0294(5) 0.0028(4) 0.0031(4) 0.0003(4)
Cl1 0.0474(7) 0.0508(7) 0.0678(8) -0.0213(6) -0.0049(6) -0.0020(6)
Cl2 0.0472(7) 0.0553(8) 0.0790(10) -0.0153(7) 0.0119(6) 0.0067(6)
Cl3 0.0593(8) 0.0765(10) 0.0566(8) 0.0307(7) -0.0167(6) -0.0272(7)
C8 0.035(2) 0.029(2) 0.028(2) 0.0036(16) 0.0053(16) -0.0031(16)
C7 0.036(2) 0.0255(19) 0.028(2) 0.0039(16) 0.0015(16) -0.0066(16)
C2 0.034(2) 0.031(2) 0.029(2) -0.0018(16) 0.0010(16) -0.0054(17)
C17 0.036(2) 0.032(2) 0.0254(19) -0.0057(16) 0.0008(16) -0.0023(17)
C1 0.0291(19) 0.032(2) 0.0259(19) -0.0018(16) 0.0021(15) -0.0042(16)
C16 0.033(2) 0.028(2) 0.0275(19) -0.0064(16) 0.0019(16) -0.0063(16)
C12 0.036(2) 0.030(2) 0.037(2) 0.0045(17) 0.0014(17) -0.0018(17)
C6 0.038(2) 0.027(2) 0.033(2) -0.0005(17) 0.0003(17) -0.0043(17)
C21 0.034(2) 0.030(2) 0.039(2) -0.0104(18) -0.0023(18) -0.0031(17)
C10 0.044(2) 0.031(2) 0.030(2) -0.0001(17) 0.0052(18) -0.0107(18)
C11 0.040(2) 0.026(2) 0.043(2) 0.0005(18) 0.0067(19) 0.0002(17)
C18 0.046(3) 0.028(2) 0.039(2) -0.0040(18) -0.0027(19) -0.0034(19)
C9 0.036(2) 0.034(2) 0.034(2) 0.0047(18) -0.0004(17) -0.0114(17)
C23 0.035(2) 0.043(3) 0.044(2) -0.006(2) 0.0025(19) 0.0019(19)
C27 0.047(3) 0.048(3) 0.036(2) -0.009(2) 0.001(2) -0.003(2)
C19 0.050(3) 0.037(3) 0.042(3) -0.005(2) 0.006(2) -0.016(2)
C20 0.031(2) 0.041(3) 0.054(3) -0.012(2) 0.0066(19) -0.0123(19)
C5 0.066(3) 0.037(2) 0.032(2) 0.0016(19) 0.009(2) -0.020(2)
C3 0.060(3) 0.036(2) 0.033(2) -0.0110(19) 0.010(2) -0.012(2)
C15 0.046(3) 0.041(3) 0.057(3) 0.004(2) -0.009(2) 0.003(2)
C26 0.037(2) 0.043(3) 0.051(3) 0.005(2) 0.005(2) 0.002(2)
C13 0.038(2) 0.039(3) 0.054(3) 0.004(2) 0.009(2) 0.000(2)
C25 0.044(3) 0.056(3) 0.041(3) 0.017(2) 0.008(2) 0.002(2)
C4 0.083(4) 0.049(3) 0.030(2) -0.006(2) 0.017(2) -0.021(3)
C14 0.067(3) 0.044(3) 0.043(3) -0.012(2) 0.011(2) -0.013(2)
C22 0.039(3) 0.043(3) 0.070(3) -0.008(2) -0.008(2) 0.007(2)
C24 0.072(4) 0.050(3) 0.071(4) 0.010(3) 0.008(3) -0.026(3)

loop_
_atom_type_symbol
_atom_type_description
_atom_type_scat_dispersion_real
_atom_type_scat_dispersion_imag
_atom_type_scat_source
C C 0.0033 0.0016 'International Tables Vol C Tables 4.2.6.8 and 6.1.1.4'
H H 0.0000 0.0000 'International Tables Vol C Tables 4.2.6.8 and 6.1.1.4'
Cl Cl 0.1484 0.1585 'International Tables Vol C Tables 4.2.6.8 and 6.1.1.4'
Ga Ga 0.2307 1.6083 'International Tables Vol C Tables 4.2.6.8 and 6.1.1.4'
P P 0.1023 0.0942 'International Tables Vol C Tables 4.2.6.8 and 6.1.1.4'

loop_
_geom_angle_atom_site_label_1
_geom_angle_atom_site_label_2
_geom_angle_atom_site_label_3
_geom_angle
_geom_angle_site_symmetry_1
_geom_angle_site_symmetry_3
_geom_angle_publ_flag
Cl1 Ga1 Cl4 107.71(5) . . ?
Cl1 Ga1 Cl3 109.43(6) . . ?
Cl2 Ga1 Cl4 110.75(6) . . ?
Cl2 Ga1 Cl1 110.91(6) . . ?
Cl2 Ga1 Cl3 110.12(7) . . ?
Cl3 Ga1 Cl4 107.83(5) . . ?
P2 P1 H1 85(3) . . ?
C1 P1 P2 107.04(13) . . ?
C1 P1 H1 100(4) . . ?
C27 P2 P1 109.71(17) . . ?
C26 P2 P1 114.03(17) . . ?
C26 P2 C27 109.5(2) . . ?
C25 P2 P1 105.71(17) . . ?
C25 P2 C27 108.4(2) . . ?
C25 P2 C26 109.2(2) . . ?
C7 C8 C13 122.2(4) . . ?
C9 C8 C7 120.0(4) . . ?
C9 C8 C13 117.8(4) . . ?
C8 C7 C6 118.6(4) . . ?
C12 C7 C8 119.3(4) . . ?
C12 C7 C6 122.2(4) . . ?
C1 C2 C16 122.5(3) . . ?
C3 C2 C1 118.7(4) . . ?
C3 C2 C16 118.8(4) . . ?
C16 C17 C23 122.6(4) . . ?
C18 C17 C16 118.8(4) . . ?
C18 C17 C23 118.6(4) . . ?
C2 C1 P1 120.5(3) . . ?
C2 C1 C6 120.2(4) . . ?
C6 C1 P1 118.4(3) . . ?
C17 C16 C2 119.3(4) . . ?
C17 C16 C21 120.0(4) . . ?
C21 C16 C2 120.7(4) . . ?
C7 C12 C15 122.3(4) . . ?
C11 C12 C7 119.2(4) . . ?
C11 C12 C15 118.5(4) . . ?
C1 C6 C7 122.1(4) . . ?
C5 C6 C7 119.5(4) . . ?
C5 C6 C1 118.2(4) . . ?
C16 C21 C22 121.0(4) . . ?
C20 C21 C16 118.6(4) . . ?
C20 C21 C22 120.3(4) . . ?
C11 C10 C9 118.2(4) . . ?
C11 C10 C14 120.8(4) . . ?
C9 C10 C14 121.0(4) . . ?
C12 C11 H11 119.0 . . ?
C10 C11 C12 122.0(4) . . ?
C10 C11 H11 119.0 . . ?
C17 C18 H18 119.0 . . ?
C17 C18 C19 122.0(4) . . ?
C19 C18 H18 119.0 . . ?
C8 C9 C10 121.2(4) . . ?
C8 C9 H9 119.4 . . ?
C10 C9 H9 119.4 . . ?
C17 C23 H23A 109.5 . . ?
C17 C23 H23B 109.5 . . ?
C17 C23 H23C 109.5 . . ?
H23A C23 H23B 109.5 . . ?
H23A C23 H23C 109.5 . . ?
H23B C23 H23C 109.5 . . ?
P2 C27 H27A 109.5 . . ?
P2 C27 H27B 109.5 . . ?
P2 C27 H27C 109.5 . . ?
H27A C27 H27B 109.5 . . ?
H27A C27 H27C 109.5 . . ?
H27B C27 H27C 109.5 . . ?
C18 C19 C24 120.9(5) . . ?
C20 C19 C18 117.7(4) . . ?
C20 C19 C24 121.4(5) . . ?
C21 C20 H20 118.7 . . ?
C19 C20 C21 122.6(4) . . ?
C19 C20 H20 118.7 . . ?
C6 C5 H5 119.3 . . ?
C4 C5 C6 121.4(4) . . ?
C4 C5 H5 119.3 . . ?
C2 C3 H3 119.2 . . ?
C4 C3 C2 121.5(4) . . ?
C4 C3 H3 119.2 . . ?
C12 C15 H15A 109.5 . . ?
C12 C15 H15B 109.5 . . ?
C12 C15 H15C 109.5 . . ?
H15A C15 H15B 109.5 . . ?
H15A C15 H15C 109.5 . . ?
H15B C15 H15C 109.5 . . ?
P2 C26 H26A 109.5 . . ?
P2 C26 H26B 109.5 . . ?
P2 C26 H26C 109.5 . . ?
H26A C26 H26B 109.5 . . ?
H26A C26 H26C 109.5 . . ?
H26B C26 H26C 109.5 . . ?
C8 C13 H13A 109.5 . . ?
C8 C13 H13B 109.5 . . ?
C8 C13 H13C 109.5 . . ?
H13A C13 H13B 109.5 . . ?
H13A C13 H13C 109.5 . . ?
H13B C13 H13C 109.5 . . ?
P2 C25 H25A 109.5 . . ?
P2 C25 H25B 109.5 . . ?
P2 C25 H25C 109.5 . . ?
H25A C25 H25B 109.5 . . ?
H25A C25 H25C 109.5 . . ?
H25B C25 H25C 109.5 . . ?
C5 C4 H4 120.0 . . ?
C3 C4 C5 120.0(4) . . ?
C3 C4 H4 120.0 . . ?
C10 C14 H14A 109.5 . . ?
C10 C14 H14B 109.5 . . ?
C10 C14 H14C 109.5 . . ?
H14A C14 H14B 109.5 . . ?
H14A C14 H14C 109.5 . . ?
H14B C14 H14C 109.5 . . ?
C21 C22 H22A 109.5 . . ?
C21 C22 H22B 109.5 . . ?
C21 C22 H22C 109.5 . . ?
H22A C22 H22B 109.5 . . ?
H22A C22 H22C 109.5 . . ?
H22B C22 H22C 109.5 . . ?
C19 C24 H24A 109.5 . . ?
C19 C24 H24B 109.5 . . ?
C19 C24 H24C 109.5 . . ?
H24A C24 H24B 109.5 . . ?
H24A C24 H24C 109.5 . . ?
H24B C24 H24C 109.5 . . ?

loop_
_geom_bond_atom_site_label_1
_geom_bond_atom_site_label_2
_geom_bond_distance
_geom_bond_site_symmetry_2
_geom_bond_publ_flag
Ga1 Cl4 2.1773(12) . ?
Ga1 Cl1 2.1674(13) . ?
Ga1 Cl2 2.1554(14) . ?
Ga1 Cl3 2.1685(14) . ?
P1 P2 2.1868(15) . ?
P1 C1 1.841(4) . ?
P1 H1 1.16(7) . ?
P2 C27 1.790(5) . ?
P2 C26 1.789(5) . ?
P2 C25 1.786(5) . ?
C8 C7 1.405(6) . ?
C8 C9 1.382(6) . ?
C8 C13 1.524(6) . ?
C7 C12 1.394(6) . ?
C7 C6 1.498(6) . ?
C2 C1 1.411(6) . ?
C2 C16 1.499(6) . ?
C2 C3 1.395(6) . ?
C17 C16 1.399(6) . ?
C17 C18 1.389(6) . ?
C17 C23 1.506(6) . ?
C1 C6 1.417(6) . ?
C16 C21 1.401(6) . ?
C12 C11 1.390(6) . ?
C12 C15 1.514(6) . ?
C6 C5 1.401(6) . ?
C21 C20 1.386(6) . ?
C21 C22 1.498(6) . ?
C10 C11 1.386(6) . ?
C10 C9 1.390(6) . ?
C10 C14 1.507(6) . ?
C11 H11 0.9300 . ?
C18 H18 0.9300 . ?
C18 C19 1.392(6) . ?
C9 H9 0.9300 . ?
C23 H23A 0.9600 . ?
C23 H23B 0.9600 . ?
C23 H23C 0.9600 . ?
C27 H27A 0.9600 . ?
C27 H27B 0.9600 . ?
C27 H27C 0.9600 . ?
C19 C20 1.376(7) . ?
C19 C24 1.517(7) . ?
C20 H20 0.9300 . ?
C5 H5 0.9300 . ?
C5 C4 1.380(7) . ?
C3 H3 0.9300 . ?
C3 C4 1.371(7) . ?
C15 H15A 0.9600 . ?
C15 H15B 0.9600 . ?
C15 H15C 0.9600 . ?
C26 H26A 0.9600 . ?
C26 H26B 0.9600 . ?
C26 H26C 0.9600 . ?
C13 H13A 0.9600 . ?
C13 H13B 0.9600 . ?
C13 H13C 0.9600 . ?
C25 H25A 0.9600 . ?
C25 H25B 0.9600 . ?
C25 H25C 0.9600 . ?
C4 H4 0.9300 . ?
C14 H14A 0.9600 . ?
C14 H14B 0.9600 . ?
C14 H14C 0.9600 . ?
C22 H22A 0.9600 . ?
C22 H22B 0.9600 . ?
C22 H22C 0.9600 . ?
C24 H24A 0.9600 . ?
C24 H24B 0.9600 . ?
C24 H24C 0.9600 . ?

loop_
_geom_torsion_atom_site_label_1
_geom_torsion_atom_site_label_2
_geom_torsion_atom_site_label_3
_geom_torsion_atom_site_label_4
_geom_torsion
_geom_torsion_site_symmetry_1
_geom_torsion_site_symmetry_2
_geom_torsion_site_symmetry_3
_geom_torsion_site_symmetry_4
_geom_torsion_publ_flag
P1 C1 C6 C7 16.7(5) . . . . ?
P1 C1 C6 C5 -168.1(4) . . . . ?
P2 P1 C1 C2 105.3(3) . . . . ?
P2 P1 C1 C6 -85.4(3) . . . . ?
C8 C7 C12 C11 -4.8(6) . . . . ?
C8 C7 C12 C15 173.5(4) . . . . ?
C8 C7 C6 C1 104.8(5) . . . . ?
C8 C7 C6 C5 -70.4(5) . . . . ?
C7 C8 C9 C10 -1.0(6) . . . . ?
C7 C12 C11 C10 1.7(6) . . . . ?
C7 C6 C5 C4 174.5(5) . . . . ?
C2 C1 C6 C7 -173.9(4) . . . . ?
C2 C1 C6 C5 1.2(6) . . . . ?
C2 C16 C21 C20 -174.2(4) . . . . ?
C2 C16 C21 C22 6.8(6) . . . . ?
C2 C3 C4 C5 -0.2(9) . . . . ?
C17 C16 C21 C20 5.9(6) . . . . ?
C17 C16 C21 C22 -173.1(4) . . . . ?
C17 C18 C19 C20 2.5(7) . . . . ?
C17 C18 C19 C24 -177.9(4) . . . . ?
C1 C2 C16 C17 -100.0(5) . . . . ?
C1 C2 C16 C21 80.1(5) . . . . ?
C1 C2 C3 C4 0.6(7) . . . . ?
C1 C6 C5 C4 -0.9(8) . . . . ?
C16 C2 C1 P1 -14.1(6) . . . . ?
C16 C2 C1 C6 176.8(4) . . . . ?
C16 C2 C3 C4 -177.4(5) . . . . ?
C16 C17 C18 C19 0.9(6) . . . . ?
C16 C21 C20 C19 -2.5(7) . . . . ?
C12 C7 C6 C1 -77.3(5) . . . . ?
C12 C7 C6 C5 107.5(5) . . . . ?
C6 C7 C12 C11 177.3(4) . . . . ?
C6 C7 C12 C15 -4.4(6) . . . . ?
C6 C5 C4 C3 0.3(9) . . . . ?
C11 C10 C9 C8 -2.1(6) . . . . ?
C18 C17 C16 C2 175.0(4) . . . . ?
C18 C17 C16 C21 -5.1(6) . . . . ?
C18 C19 C20 C21 -1.6(7) . . . . ?
C9 C8 C7 C12 4.5(6) . . . . ?
C9 C8 C7 C6 -177.5(4) . . . . ?
C9 C10 C11 C12 1.8(6) . . . . ?
C23 C17 C16 C2 -6.2(6) . . . . ?
C23 C17 C16 C21 173.8(4) . . . . ?
C23 C17 C18 C19 -178.0(4) . . . . ?
C3 C2 C1 P1 168.0(4) . . . . ?
C3 C2 C1 C6 -1.1(6) . . . . ?
C3 C2 C16 C17 77.9(5) . . . . ?
C3 C2 C16 C21 -102.1(5) . . . . ?
C15 C12 C11 C10 -176.7(4) . . . . ?
C13 C8 C7 C12 -173.7(4) . . . . ?
C13 C8 C7 C6 4.3(6) . . . . ?
C13 C8 C9 C10 177.3(4) . . . . ?
C14 C10 C11 C12 -178.2(4) . . . . ?
C14 C10 C9 C8 177.9(4) . . . . ?
C22 C21 C20 C19 176.5(4) . . . . ?
C24 C19 C20 C21 178.7(5) . . . . ?
